data_2023258
loop_
_publ_author_name
'Magwa, Nomampondo Penelope'
'Rashamuse, Thompho Jason'

_publ_section_title
;
 Synthesis, characterization, and crystal structure of
 hexakis(1-methyl-1H-imidazole-\kN 3)zinc(II) dinitrate
;
_journal_coeditor_code YY2011
_journal_issue 10
_journal_name_full 'Acta Crystallographica Section E Crystallographic Communications'
_journal_paper_doi 10.1107/S2056989024008806
_journal_volume 80
_journal_year 2024
_chemical_formula_iupac '[Zn (C4 H6 N2)6] (N O3)2'
_chemical_formula_moiety 'C24 H36 N12 Zn 2+, 2(N O3 -)'
_chemical_formula_sum 'C24 H36 N14 O6 Zn'
_chemical_formula_weight 682.04
_chemical_name_systematic
;
Hexakis(1-methyl-1<i>H</i>-imidazole-\k<i>N</i>^3^)zinc(II) dinitrate
;
_space_group_crystal_system trigonal
_space_group_IT_number 147
_space_group_name_Hall '-P 3'
_space_group_name_H-M_alt 'P -3'
_atom_sites_solution_hydrogens mixed
_atom_sites_solution_primary 'dual - dual-space method e.g. SHELXD'
_atom_sites_solution_secondary 'dual - dual-space method e.g. SHELXD'
_audit_conform_dict_name cif_core.dic
_audit_conform_dict_version 2.4.5
_audit_creation_method 'WinGX routine CIF_UPDATE'
_cell_angle_alpha 90
_cell_angle_beta 90
_cell_angle_gamma 120
_cell_formula_units_Z 3
_cell_length_a 19.1227(10)
_cell_length_b 19.1227(10)
_cell_length_c 7.4770(5)
_cell_measurement_reflns_used 9720
_cell_measurement_temperature 173(2)
_cell_measurement_theta_max 26.19
_cell_measurement_theta_min 3.25
_cell_volume 2367.9(2)
_computing_cell_refinement
;
SAINT-Plus (Bruker, 2016)
;
_computing_data_collection
;
APEX3 (Bruker, 2016)
;
_computing_data_reduction
;
SAINT-Plus and XPREP (Bruker 2016)
;
_computing_molecular_graphics
;
Ortep for Windows (Farrugia, 2012)
;
_computing_publication_material
;
WinGX publication routines (Farrugia, 2012)
and PLATON (Spek, 2020)
;
_computing_structure_refinement
;
<i>SHELXL2018/3</i> (Sheldrick, 2015b)
;
_computing_structure_solution
;
<i>SHELXT2014</i> (Sheldrick, 2015a)
;
_diffrn_ambient_temperature 173(2)
_diffrn_measured_fraction_theta_full 0.998
_diffrn_measured_fraction_theta_max 0.998
_diffrn_measurement_device_type 'Bruker D8 Venture Photon CCD area detector'
_diffrn_measurement_method '\w scans'
_diffrn_radiation_monochromator graphite
_diffrn_radiation_probe x-ray
_diffrn_radiation_type MoK\a
_diffrn_radiation_wavelength 0.71073
_diffrn_reflns_av_R_equivalents 0.0395
_diffrn_reflns_av_unetI/netI 0.0092
_diffrn_reflns_limit_h_max 23
_diffrn_reflns_limit_h_min -23
_diffrn_reflns_limit_k_max 23
_diffrn_reflns_limit_k_min -23
_diffrn_reflns_limit_l_max 9
_diffrn_reflns_limit_l_min -9
_diffrn_reflns_number 119969
_diffrn_reflns_theta_full 25.242
_diffrn_reflns_theta_max 26.405
_diffrn_reflns_theta_min 2.724
_diffrn_standards_number 0
_exptl_absorpt_coefficient_mu 0.84
_exptl_absorpt_correction_T_max 0.7454
_exptl_absorpt_correction_T_min 0.6596
_exptl_absorpt_correction_type multi-scan
_exptl_absorpt_process_details
;
(SADABS; Krause <i>et al.</i>,  2015)
;
_exptl_crystal_colour colourless
_exptl_crystal_density_diffrn 1.435
_exptl_crystal_density_method 'not measured'
_exptl_crystal_description block
_exptl_crystal_F_000 1068
_exptl_crystal_size_max 0.446
_exptl_crystal_size_mid 0.336
_exptl_crystal_size_min 0.23
_refine_diff_density_max 0.506
_refine_diff_density_min -0.362
_refine_ls_extinction_method none
_refine_ls_goodness_of_fit_ref 1.121
_refine_ls_hydrogen_treatment constr
_refine_ls_matrix_type full
_refine_ls_number_constraints 0
_refine_ls_number_parameters 208
_refine_ls_number_reflns 3247
_refine_ls_number_restraints 0
_refine_ls_restrained_S_all 1.121
_refine_ls_R_factor_all 0.036
_refine_ls_R_factor_gt 0.0315
_refine_ls_shift/su_max 0
_refine_ls_shift/su_mean 0
_refine_ls_structure_factor_coef Fsqd
_refine_ls_weighting_details 'w=1/[\s^2^(Fo^2^)+(0.0449P)^2^+1.2961P] where P=(Fo^2^+2Fc^2^)/3'
_refine_ls_weighting_scheme calc
_refine_ls_wR_factor_gt 0.0829
_refine_ls_wR_factor_ref 0.0904
_reflns_number_gt 3073
_reflns_number_total 3247
_reflns_threshold_expression 'I > 2\s(I)'
_cod_data_source_file yy2011.cif
_cod_data_source_block I
_cod_original_cell_volume 2367.9(3)
_cod_database_code 2023258

loop_
_space_group_symop_operation_xyz
'x, y, z'
'-y, x-y, z'
'-x+y, -x, z'
'-x, -y, -z'
'y, -x+y, -z'
'x-y, x, -z'

loop_
_atom_site_type_symbol
_atom_site_label
_atom_site_fract_x
_atom_site_fract_y
_atom_site_fract_z
_atom_site_U_iso_or_equiv
_atom_site_adp_type
_atom_site_calc_flag
_atom_site_occupancy
_atom_site_disorder_assembly
_atom_site_disorder_group
C C1 0.35319(17) 0.56158(16) 0.8432(4) 0.0370(5) Uani d 1 . .
H H1 0.397348 0.608195 0.894545 0.044 Uiso calc 1 . .
C C2 0.32525(18) 0.48483(17) 0.8998(4) 0.0408(6) Uani d 1 . .
H H2 0.345852 0.467857 0.995698 0.049 Uiso calc 1 . .
C C3 0.25403(19) 0.48549(16) 0.6749(4) 0.0434(6) Uani d 1 . .
H H3 0.214048 0.466944 0.583882 0.052 Uiso calc 1 . .
C C4 0.2155(3) 0.3487(2) 0.7945(6) 0.0742(12) Uani d 1 . .
H H4A 0.221478 0.328911 0.911228 0.111 Uiso calc 1 . .
H H4B 0.235574 0.327455 0.700603 0.111 Uiso calc 1 . .
H H4C 0.158422 0.330563 0.773011 0.111 Uiso calc 1 . .
C C5 0.31191(18) 0.77017(19) 0.2309(4) 0.0408(6) Uani d 1 . .
H H5 0.26636 0.723578 0.183396 0.049 Uiso calc 1 . .
C C6 0.34153(19) 0.84611(19) 0.1679(4) 0.0451(7) Uani d 1 . .
H H6 0.321104 0.862707 0.071015 0.054 Uiso calc 1 . .
C C7 0.41433(19) 0.84552(17) 0.3924(4) 0.0479(7) Uani d 1 . .
H H7 0.455942 0.864052 0.479686 0.057 Uiso calc 1 . .
C C8 0.4553(3) 0.9812(2) 0.2607(6) 0.0860(15) Uani d 1 . .
H H8A 0.510363 0.998228 0.300205 0.129 Uiso calc 1 . .
H H8B 0.431985 1.005728 0.337839 0.129 Uiso calc 1 . .
H H8C 0.456463 0.998554 0.136826 0.129 Uiso calc 1 . .
N N1 0.30848(13) 0.56202(13) 0.7012(3) 0.0321(4) Uani d 1 . .
N N2 0.26215(16) 0.43720(15) 0.7926(3) 0.0437(6) Uani d 1 . .
N N3 0.35725(12) 0.77013(12) 0.3735(3) 0.0330(4) Uani d 1 . .
N N4 0.40615(19) 0.89350(16) 0.2712(4) 0.0510(7) Uani d 1 . .
Zn Zn1 0.333333 0.666667 0.53840(6) 0.02973(13) Uani d 1 . .
C C9 0.11565(17) 0.12401(17) 0.2960(4) 0.0397(6) Uani d 1 . .
H H9 0.129642 0.086107 0.340727 0.048 Uiso d 1 . .
C C10 0.14947(19) 0.20166(17) 0.3498(4) 0.0472(7) Uani d 1 . .
H H10 0.192987 0.227884 0.431476 0.057 Uiso d 1 . .
C C11 0.06016(17) 0.17677(16) 0.1425(4) 0.0394(6) Uani d 1 . .
H H11 0.027212 0.18447 0.058845 0.047 Uiso calc 1 . .
C C12 0.1277(3) 0.31748(19) 0.2617(6) 0.0669(10) Uani d 1 . .
H H12A 0.101449 0.327601 0.160283 0.1 Uiso calc 1 . .
H H12B 0.185931 0.3554 0.257408 0.1 Uiso calc 1 . .
H H12C 0.105592 0.324868 0.373768 0.1 Uiso calc 1 . .
N N5 0.05952(13) 0.10858(12) 0.1642(3) 0.0353(5) Uani d 1 . .
N N6 0.11268(16) 0.23427(14) 0.2519(4) 0.0453(6) Uani d 1 . .
Zn Zn2 0 0 0 0.03046(17) Uani d 1 . .
N N7 0.65532(18) 0.6614(2) 0.7378(5) 0.0581(7) Uani d 1 . .
O O1 0.6741(2) 0.6106(2) 0.6944(6) 0.1096(13) Uani d 1 . .
O O2 0.6618(3) 0.6807(3) 0.8925(5) 0.1172(14) Uani d 1 . .
O O3 0.6354(3) 0.6903(2) 0.6181(6) 0.1214(15) Uani d 1 . .

loop_
_atom_site_aniso_label
_atom_site_aniso_U_11
_atom_site_aniso_U_22
_atom_site_aniso_U_33
_atom_site_aniso_U_12
_atom_site_aniso_U_13
_atom_site_aniso_U_23
C1 0.0432(14) 0.0399(13) 0.0321(13) 0.0239(11) 0.0013(11) 0.0015(11)
C2 0.0552(16) 0.0522(15) 0.0319(12) 0.0395(14) 0.0082(12) 0.0065(11)
C3 0.0529(16) 0.0332(13) 0.0378(14) 0.0167(12) -0.0037(12) 0.0044(11)
C4 0.099(3) 0.0314(16) 0.080(3) 0.0237(18) -0.013(2) 0.0114(16)
C5 0.0464(15) 0.0511(16) 0.0335(13) 0.0309(14) -0.0040(12) 0.0000(13)
C6 0.0587(17) 0.0621(18) 0.0342(13) 0.0449(15) 0.0066(13) 0.0111(12)
C7 0.0596(18) 0.0318(13) 0.0474(16) 0.0192(13) -0.0115(13) 0.0062(11)
C8 0.126(4) 0.043(2) 0.082(3) 0.037(2) 0.003(3) 0.0250(19)
N1 0.0334(10) 0.0332(11) 0.0304(10) 0.0171(9) 0.0050(8) 0.0026(8)
N2 0.0554(15) 0.0339(12) 0.0426(13) 0.0230(11) 0.0064(11) 0.0087(10)
N3 0.0356(10) 0.0352(11) 0.0307(10) 0.0197(9) 0.0013(8) 0.0031(8)
N4 0.0727(19) 0.0420(14) 0.0467(14) 0.0351(14) 0.0049(13) 0.0130(11)
Zn1 0.02969(16) 0.02969(16) 0.0298(2) 0.01484(8) 0 0
C9 0.0411(14) 0.0366(13) 0.0371(15) 0.0160(12) -0.0034(11) -0.0042(11)
C10 0.0530(16) 0.0423(15) 0.0385(14) 0.0179(13) -0.0033(13) -0.0024(12)
C11 0.0407(13) 0.0328(12) 0.0433(14) 0.0173(11) 0.0000(12) -0.0068(11)
C12 0.083(3) 0.0314(16) 0.081(3) 0.0242(17) -0.006(2) -0.0153(16)
N5 0.0340(11) 0.0311(10) 0.0395(12) 0.0153(9) 0.0015(9) -0.0015(9)
N6 0.0497(14) 0.0293(12) 0.0493(14) 0.0141(11) 0.0028(11) -0.0058(10)
Zn2 0.0271(2) 0.0271(2) 0.0372(4) 0.01354(10) 0 0
N7 0.0479(16) 0.0584(17) 0.0692(19) 0.0275(14) 0.0088(14) 0.0225(14)
O1 0.108(3) 0.088(2) 0.147(4) 0.059(2) -0.004(3) -0.018(2)
O2 0.156(4) 0.150(4) 0.0653(18) 0.091(3) 0.029(2) 0.016(2)
O3 0.131(3) 0.113(3) 0.133(3) 0.071(3) -0.051(3) 0.016(3)

loop_
_atom_type_symbol
_atom_type_description
_atom_type_scat_dispersion_real
_atom_type_scat_dispersion_imag
_atom_type_scat_source
C C 0.0033 0.0016 'International Tables Vol C Tables 4.2.6.8 and 6.1.1.4'
H H 0 0 'International Tables Vol C Tables 4.2.6.8 and 6.1.1.4'
N N 0.0061 0.0033 'International Tables Vol C Tables 4.2.6.8 and 6.1.1.4'
O O 0.0106 0.006 'International Tables Vol C Tables 4.2.6.8 and 6.1.1.4'
Zn Zn 0.2839 1.4301 'International Tables Vol C Tables 4.2.6.8 and 6.1.1.4'

loop_
_exptl_crystal_face_index_h
_exptl_crystal_face_index_k
_exptl_crystal_face_index_l
_exptl_crystal_face_perp_dist
0 0 1 0.208
0 0 -1 0.223
1 1 0 0.115
-1 -1 0 0.091
1 -1 0 0.124
-1 1 0 0.168

loop_
_geom_angle_atom_site_label_1
_geom_angle_atom_site_label_2
_geom_angle_atom_site_label_3
_geom_angle_site_symmetry_1
_geom_angle_site_symmetry_3
_geom_angle
_geom_angle_publ_flag
C2 C1 N1 . . 109.9(2) ?
C2 C1 H1 . . 125 ?
N1 C1 H1 . . 125 ?
N2 C2 C1 . . 106.3(2) ?
N2 C2 H2 . . 126.9 ?
C1 C2 H2 . . 126.9 ?
N1 C3 N2 . . 111.6(3) ?
N1 C3 H3 . . 124.2 ?
N2 C3 H3 . . 124.2 ?
N2 C4 H4A . . 109.5 ?
N2 C4 H4B . . 109.5 ?
H4A C4 H4B . . 109.5 ?
N2 C4 H4C . . 109.5 ?
H4A C4 H4C . . 109.5 ?
H4B C4 H4C . . 109.5 ?
C6 C5 N3 . . 110.2(3) ?
C6 C5 H5 . . 124.9 ?
N3 C5 H5 . . 124.9 ?
N4 C6 C5 . . 105.8(2) ?
N4 C6 H6 . . 127.1 ?
C5 C6 H6 . . 127.1 ?
N3 C7 N4 . . 111.0(3) ?
N3 C7 H7 . . 124.5 ?
N4 C7 H7 . . 124.5 ?
N4 C8 H8A . . 109.5 ?
N4 C8 H8B . . 109.5 ?
H8A C8 H8B . . 109.5 ?
N4 C8 H8C . . 109.5 ?
H8A C8 H8C . . 109.5 ?
H8B C8 H8C . . 109.5 ?
C3 N1 C1 . . 105.0(2) ?
C3 N1 Zn1 . . 128.56(18) ?
C1 N1 Zn1 . . 126.11(18) ?
C3 N2 C2 . . 107.3(2) ?
C3 N2 C4 . . 126.1(3) ?
C2 N2 C4 . . 126.5(3) ?
C7 N3 C5 . . 105.2(2) ?
C7 N3 Zn1 . . 128.32(18) ?
C5 N3 Zn1 . . 126.43(19) ?
C6 N4 C7 . . 107.8(3) ?
C6 N4 C8 . . 126.0(3) ?
C7 N4 C8 . . 126.1(3) ?
N3 Zn1 N3 . 2_665 91.09(8) ?
N3 Zn1 N3 . 3_565 91.09(8) ?
N3 Zn1 N3 2_665 3_565 91.09(8) ?
N3 Zn1 N1 . 3_565 88.28(8) ?
N3 Zn1 N1 2_665 3_565 88.73(8) ?
N3 Zn1 N1 3_565 3_565 179.34(8) ?
N3 Zn1 N1 . 2_665 88.74(8) ?
N3 Zn1 N1 2_665 2_665 179.34(8) ?
N3 Zn1 N1 3_565 2_665 88.28(8) ?
N1 Zn1 N1 3_565 2_665 91.89(8) ?
N3 Zn1 N1 . . 179.34(9) ?
N3 Zn1 N1 2_665 . 88.28(8) ?
N3 Zn1 N1 3_565 . 88.73(8) ?
N1 Zn1 N1 3_565 . 91.89(8) ?
N1 Zn1 N1 2_665 . 91.89(8) ?
C10 C9 N5 . . 110.0(3) ?
C10 C9 H9 . . 124.8 ?
N5 C9 H9 . . 125.1 ?
C9 C10 N6 . . 105.7(3) ?
C9 C10 H10 . . 125.7 ?
N6 C10 H10 . . 128.4 ?
N5 C11 N6 . . 111.9(3) ?
N5 C11 H11 . . 124 ?
N6 C11 H11 . . 124 ?
N6 C12 H12A . . 109.5 ?
N6 C12 H12B . . 109.5 ?
H12A C12 H12B . . 109.5 ?
N6 C12 H12C . . 109.5 ?
H12A C12 H12C . . 109.5 ?
H12B C12 H12C . . 109.5 ?
C11 N5 C9 . . 104.9(2) ?
C11 N5 Zn2 . . 128.3(2) ?
C9 N5 Zn2 . . 125.97(18) ?
C11 N6 C10 . . 107.5(2) ?
C11 N6 C12 . . 125.5(3) ?
C10 N6 C12 . . 127.1(3) ?
N5 Zn2 N5 6 3 180.00(9) ?
N5 Zn2 N5 6 . 88.61(8) ?
N5 Zn2 N5 3 . 91.39(8) ?
N5 Zn2 N5 6 4 91.39(8) ?
N5 Zn2 N5 3 4 88.61(8) ?
N5 Zn2 N5 . 4 180 ?
N5 Zn2 N5 6 2 88.61(8) ?
N5 Zn2 N5 3 2 91.39(8) ?
N5 Zn2 N5 . 2 91.39(8) ?
N5 Zn2 N5 4 2 88.61(8) ?
N5 Zn2 N5 6 5 91.39(8) ?
N5 Zn2 N5 3 5 88.61(8) ?
N5 Zn2 N5 . 5 88.61(8) ?
N5 Zn2 N5 4 5 91.39(8) ?
N5 Zn2 N5 2 5 180.00(8) ?
O2 N7 O3 . . 125.4(4) ?
O2 N7 O1 . . 118.0(4) ?
O3 N7 O1 . . 116.5(4) ?

loop_
_geom_bond_atom_site_label_1
_geom_bond_atom_site_label_2
_geom_bond_site_symmetry_2
_geom_bond_distance
_geom_bond_publ_flag
C1 C2 . 1.355(4) ?
C1 N1 . 1.365(3) ?
C1 H1 . 0.95 ?
C2 N2 . 1.352(4) ?
C2 H2 . 0.95 ?
C3 N1 . 1.319(3) ?
C3 N2 . 1.339(4) ?
C3 H3 . 0.95 ?
C4 N2 . 1.467(4) ?
C4 H4A . 0.98 ?
C4 H4B . 0.98 ?
C4 H4C . 0.98 ?
C5 C6 . 1.352(4) ?
C5 N3 . 1.375(3) ?
C5 H5 . 0.95 ?
C6 N4 . 1.351(4) ?
C6 H6 . 0.95 ?
C7 N3 . 1.310(3) ?
C7 N4 . 1.353(4) ?
C7 H7 . 0.95 ?
C8 N4 . 1.458(4) ?
C8 H8A . 0.98 ?
C8 H8B . 0.98 ?
C8 H8C . 0.98 ?
N1 Zn1 . 2.182(2) ?
N3 Zn1 . 2.177(2) ?
C9 C10 . 1.351(4) ?
C9 N5 . 1.376(4) ?
C9 H9 . 0.95 ?
C10 N6 . 1.363(4) ?
C10 H10 . 0.9486 ?
C11 N5 . 1.308(3) ?
C11 N6 . 1.335(4) ?
C11 H11 . 0.95 ?
C12 N6 . 1.471(4) ?
C12 H12A . 0.98 ?
C12 H12B . 0.98 ?
C12 H12C . 0.98 ?
N5 Zn2 . 2.179(2) ?
N7 O2 . 1.202(5) ?
N7 O3 . 1.209(4) ?
N7 O1 . 1.234(5) ?

loop_
_geom_hbond_atom_site_label_D
_geom_hbond_atom_site_label_H
_geom_hbond_atom_site_label_A
_geom_hbond_site_symmetry_A
_geom_hbond_distance_DH
_geom_hbond_distance_HA
_geom_hbond_distance_DA
_geom_hbond_angle_DHA
C12 H12B O1 4_666 0.98 2.44 3.339(7) 152
C12 H12C O3 3_565 0.98 2.36 3.333(7) 169
C12 H12A O2 3_564 0.98 2.62 3.596(8) 174

loop_
_geom_torsion_atom_site_label_1
_geom_torsion_atom_site_label_2
_geom_torsion_atom_site_label_3
_geom_torsion_atom_site_label_4
_geom_torsion_site_symmetry_1
_geom_torsion_site_symmetry_2
_geom_torsion_site_symmetry_3
_geom_torsion_site_symmetry_4
_geom_torsion
_geom_torsion_publ_flag
N1 C1 C2 N2 . . . . -0.4(3) ?
N3 C5 C6 N4 . . . . 0.5(3) ?
N2 C3 N1 C1 . . . . 0.1(3) ?
N2 C3 N1 Zn1 . . . . 173.38(18) ?
C2 C1 N1 C3 . . . . 0.2(3) ?
C2 C1 N1 Zn1 . . . . -173.31(17) ?
N1 C3 N2 C2 . . . . -0.3(3) ?
N1 C3 N2 C4 . . . . -175.6(3) ?
C1 C2 N2 C3 . . . . 0.4(3) ?
C1 C2 N2 C4 . . . . 175.7(3) ?
N4 C7 N3 C5 . . . . 1.4(4) ?
N4 C7 N3 Zn1 . . . . -175.52(19) ?
C6 C5 N3 C7 . . . . -1.2(3) ?
C6 C5 N3 Zn1 . . . . 175.81(18) ?
C5 C6 N4 C7 . . . . 0.3(3) ?
C5 C6 N4 C8 . . . . -176.3(4) ?
N3 C7 N4 C6 . . . . -1.1(4) ?
N3 C7 N4 C8 . . . . 175.5(4) ?
N5 C9 C10 N6 . . . . 1.0(3) ?
N6 C11 N5 C9 . . . . -0.2(3) ?
N6 C11 N5 Zn2 . . . . -170.42(18) ?
C10 C9 N5 C11 . . . . -0.6(3) ?
C10 C9 N5 Zn2 . . . . 170.0(2) ?
N5 C11 N6 C10 . . . . 0.8(3) ?
N5 C11 N6 C12 . . . . -179.7(3) ?
C9 C10 N6 C11 . . . . -1.1(3) ?
C9 C10 N6 C12 . . . . 179.4(3) ?
